data_4508362
loop_
_publ_author_name
'Lehman, Matthew C.'
'Gary, J. Brannon'
'Boyle, Paul D.'
'Sanford, Melanie S.'
'Ison, Elon A.'

_publ_section_title
;
 Effect of Solvent and Ancillary Ligands on the Catalytic H/D Exchange
 Reactivity of Cp*IrIII(L) Complexes
;
_journal_issue 10
_journal_name_full 'ACS Catalysis'
_journal_page_first 2304
_journal_paper_doi 10.1021/cs400420n
_journal_volume 3
_journal_year 2013
_chemical_formula_sum 'C18 H28 Cl2 F6 Ir N2 O2 P'
_chemical_formula_weight 712.49
_chemical_name_systematic
; 
 ? 
;
_space_group_IT_number 14
_symmetry_cell_setting monoclinic
_symmetry_space_group_name_Hall '-P 2ybc'
_symmetry_space_group_name_H-M 'P 1 21/c 1'
_atom_sites_solution_hydrogens geom
_atom_sites_solution_primary direct
_atom_sites_solution_secondary difmap
_audit_creation_method SHELXL-97
_cell_angle_alpha 90.00
_cell_angle_beta 95.165(7)
_cell_angle_gamma 90.00
_cell_formula_units_Z 4
_cell_length_a 12.129(2)
_cell_length_b 11.4374(17)
_cell_length_c 17.545(3)
_cell_measurement_reflns_used 5025
_cell_measurement_temperature 110
_cell_measurement_theta_max 26.82
_cell_measurement_theta_min 2.93
_cell_volume 2424.0(7)
_computing_cell_refinement SAINT
_computing_data_collection Apex2
_computing_data_reduction SAINT
_computing_molecular_graphics NRCVAX
_computing_publication_material cif2tables.py
_computing_structure_refinement XL
_computing_structure_solution DIRDIF99
_diffrn_ambient_temperature 110
_diffrn_measured_fraction_theta_full 0.978
_diffrn_measured_fraction_theta_max 0.958
_diffrn_measurement_device_type 'Bruker-Nonius Kappa Axis X8 Apex2'
_diffrn_measurement_method 'omega and phi scans'
_diffrn_radiation_monochromator graphite
_diffrn_radiation_source 'fine-focus sealed tube'
_diffrn_radiation_type MoK\a
_diffrn_radiation_wavelength 0.71073
_diffrn_reflns_av_R_equivalents 0.0795
_diffrn_reflns_av_sigmaI/netI 0.0905
_diffrn_reflns_limit_h_max 17
_diffrn_reflns_limit_h_min -17
_diffrn_reflns_limit_k_max 16
_diffrn_reflns_limit_k_min 0
_diffrn_reflns_limit_l_max 25
_diffrn_reflns_limit_l_min 0
_diffrn_reflns_number 12854
_diffrn_reflns_theta_full 30.27
_diffrn_reflns_theta_max 31.51
_diffrn_reflns_theta_min 1.69
_exptl_absorpt_coefficient_mu 5.858
_exptl_absorpt_correction_T_max 0.9384
_exptl_absorpt_correction_T_min 0.1727
_exptl_absorpt_correction_type multi-scan
_exptl_absorpt_process_details TWINABS
_exptl_crystal_colour yellow
_exptl_crystal_density_diffrn 1.952
_exptl_crystal_density_method 'not measured'
_exptl_crystal_description plate
_exptl_crystal_F_000 1384
_exptl_crystal_size_max 0.46
_exptl_crystal_size_mid 0.25
_exptl_crystal_size_min 0.01
_refine_diff_density_max 2.617
_refine_diff_density_min -2.641
_refine_diff_density_rms 0.276
_refine_ls_extinction_method none
_refine_ls_goodness_of_fit_ref 1.017
_refine_ls_hydrogen_treatment constr
_refine_ls_matrix_type full
_refine_ls_number_parameters 298
_refine_ls_number_reflns 12854
_refine_ls_number_restraints 0
_refine_ls_restrained_S_all 1.017
_refine_ls_R_factor_all 0.1021
_refine_ls_R_factor_gt 0.0614
_refine_ls_shift/su_max 0.001
_refine_ls_shift/su_mean 0.000
_refine_ls_structure_factor_coef Fsqd
_refine_ls_weighting_details 'calc w=1/[\s^2^(Fo^2^)+(0.1358P)^2^+41.7170P] where P=(Fo^2^+2Fc^2^)/3'
_refine_ls_weighting_scheme calc
_refine_ls_wR_factor_gt 0.1642
_refine_ls_wR_factor_ref 0.1943
_reflns_number_gt 8745
_reflns_number_total 12854
_reflns_threshold_expression >2sigma(I)
_cod_data_source_file cs400420n_si_001.cif
_cod_data_source_block x12110
_cod_original_cell_volume 2424.1(7)
_cod_original_sg_symbol_H-M 'P 21/c'
_cod_database_code 4508362

loop_
_symmetry_equiv_pos_as_xyz
'x, y, z'
'-x, y+1/2, -z+1/2'
'-x, -y, -z'
'x, -y-1/2, z-1/2'

loop_
_atom_site_label
_atom_site_type_symbol
_atom_site_fract_x
_atom_site_fract_y
_atom_site_fract_z
_atom_site_U_iso_or_equiv
_atom_site_adp_type
_atom_site_occupancy
_atom_site_symmetry_multiplicity
_atom_site_calc_flag
_atom_site_refinement_flags
Ir1 Ir 0.22484(3) 0.20017(3) 0.48877(2) 0.02132(12) Uani 1 1 d .
C1 C 0.2845(10) 0.3673(9) 0.4903(7) 0.030(2) Uani 1 1 d .
N1 N 0.3031(8) 0.4397(8) 0.5518(6) 0.0267(19) Uani 1 1 d .
C2 C 0.3440(11) 0.5461(11) 0.5305(7) 0.036(3) Uani 1 1 d .
H2 H 0.3650 0.6098 0.5634 0.044 Uiso 1 1 calc R
C3 C 0.3485(10) 0.5425(10) 0.4543(7) 0.030(2) Uani 1 1 d .
H3 H 0.3729 0.6032 0.4229 0.036 Uiso 1 1 calc R
N2 N 0.3104(8) 0.4326(8) 0.4304(6) 0.028(2) Uani 1 1 d .
C4 C 0.2864(11) 0.4101(10) 0.6316(6) 0.031(3) Uani 1 1 d .
H4A H 0.2602 0.4794 0.6575 0.046 Uiso 1 1 calc R
H4B H 0.3566 0.3838 0.6581 0.046 Uiso 1 1 calc R
H4C H 0.2313 0.3476 0.6324 0.046 Uiso 1 1 calc R
C5 C 0.3056(12) 0.3930(11) 0.3512(7) 0.039(3) Uani 1 1 d .
H5A H 0.3805 0.3746 0.3380 0.058 Uiso 1 1 calc R
H5B H 0.2739 0.4549 0.3173 0.058 Uiso 1 1 calc R
H5C H 0.2593 0.3229 0.3450 0.058 Uiso 1 1 calc R
O1 O 0.0792(6) 0.2693(7) 0.5367(5) 0.0290(16) Uani 1 1 d .
O2 O 0.0868(7) 0.2663(7) 0.4146(5) 0.0314(18) Uani 1 1 d .
C6 C 0.0335(9) 0.2945(9) 0.4698(7) 0.029(2) Uani 1 1 d .
C7 C -0.0764(10) 0.3513(12) 0.4593(8) 0.042(3) Uani 1 1 d .
H7A H -0.1250 0.3171 0.4951 0.063 Uiso 1 1 calc R
H7B H -0.1087 0.3390 0.4067 0.063 Uiso 1 1 calc R
H7C H -0.0683 0.4353 0.4693 0.063 Uiso 1 1 calc R
C8 C 0.3838(8) 0.1188(8) 0.5007(6) 0.0217(19) Uani 1 1 d .
C9 C 0.3232(9) 0.0787(9) 0.4319(7) 0.026(2) Uani 1 1 d .
C10 C 0.2271(10) 0.0145(9) 0.4529(6) 0.026(2) Uani 1 1 d .
C11 C 0.2277(9) 0.0184(9) 0.5331(5) 0.024(2) Uani 1 1 d .
C12 C 0.3228(8) 0.0868(9) 0.5650(6) 0.023(2) Uani 1 1 d .
C13 C 0.4934(9) 0.1810(9) 0.5059(7) 0.029(2) Uani 1 1 d .
H13A H 0.5534 0.1233 0.5084 0.044 Uiso 1 1 calc R
H13B H 0.5008 0.2298 0.5520 0.044 Uiso 1 1 calc R
H13C H 0.4976 0.2304 0.4606 0.044 Uiso 1 1 calc R
C14 C 0.3582(10) 0.0860(11) 0.3519(6) 0.034(3) Uani 1 1 d .
H14A H 0.3943 0.0128 0.3393 0.051 Uiso 1 1 calc R
H14B H 0.4101 0.1511 0.3487 0.051 Uiso 1 1 calc R
H14C H 0.2930 0.0990 0.3158 0.051 Uiso 1 1 calc R
C15 C 0.1455(11) -0.0451(12) 0.3961(7) 0.037(3) Uani 1 1 d .
H15A H 0.1191 0.0105 0.3560 0.055 Uiso 1 1 calc R
H15B H 0.0826 -0.0735 0.4222 0.055 Uiso 1 1 calc R
H15C H 0.1815 -0.1113 0.3729 0.055 Uiso 1 1 calc R
C16 C 0.1422(10) -0.0328(10) 0.5810(7) 0.031(2) Uani 1 1 d .
H16A H 0.0794 -0.0622 0.5473 0.046 Uiso 1 1 calc R
H16B H 0.1165 0.0277 0.6147 0.046 Uiso 1 1 calc R
H16C H 0.1753 -0.0973 0.6119 0.046 Uiso 1 1 calc R
C17 C 0.3579(10) 0.1010(11) 0.6469(6) 0.031(3) Uani 1 1 d .
H17A H 0.3870 0.0265 0.6679 0.047 Uiso 1 1 calc R
H17B H 0.2944 0.1249 0.6740 0.047 Uiso 1 1 calc R
H17C H 0.4158 0.1609 0.6535 0.047 Uiso 1 1 calc R
P1 P 0.6458(2) 0.2468(3) 0.26191(17) 0.0259(5) Uani 1 1 d .
F1 F 0.6390(7) 0.2084(6) 0.3501(4) 0.0391(18) Uani 1 1 d .
F2 F 0.6525(7) 0.2840(6) 0.1744(4) 0.0400(18) Uani 1 1 d .
F3 F 0.5389(7) 0.1696(7) 0.2373(4) 0.046(2) Uani 1 1 d .
F4 F 0.7536(6) 0.3240(6) 0.2863(4) 0.0415(18) Uani 1 1 d .
F5 F 0.5701(6) 0.3584(6) 0.2752(4) 0.0397(17) Uani 1 1 d .
F6 F 0.7231(6) 0.1370(6) 0.2490(4) 0.0410(18) Uani 1 1 d .
C1X C -0.0297(19) 0.1872(15) 0.204(2) 0.166(19) Uani 1 1 d .
H1X1 H -0.0613 0.2203 0.1546 0.199 Uiso 1 1 calc R
H1X2 H -0.0823 0.2053 0.2424 0.199 Uiso 1 1 calc R
Cl1X Cl 0.0847(5) 0.2564(5) 0.2288(3) 0.0837(15) Uani 1 1 d .
Cl2X Cl -0.0258(4) 0.0322(4) 0.1936(4) 0.0830(16) Uani 1 1 d .

loop_
_atom_site_aniso_label
_atom_site_aniso_U_11
_atom_site_aniso_U_22
_atom_site_aniso_U_33
_atom_site_aniso_U_23
_atom_site_aniso_U_13
_atom_site_aniso_U_12
Ir1 0.0297(2) 0.01721(18) 0.01724(16) -0.00033(16) 0.00334(15) -0.00015(16)
C1 0.044(7) 0.021(5) 0.025(5) 0.005(5) 0.001(5) -0.008(4)
N1 0.039(5) 0.015(4) 0.026(5) -0.007(4) 0.004(4) 0.002(4)
C2 0.049(8) 0.021(6) 0.040(7) 0.007(5) 0.008(6) 0.003(5)
C3 0.037(6) 0.015(5) 0.039(6) 0.001(4) 0.007(5) -0.005(5)
N2 0.038(5) 0.023(5) 0.022(4) 0.006(4) 0.007(4) -0.001(4)
C4 0.052(7) 0.020(6) 0.021(5) -0.001(4) 0.002(5) 0.009(5)
C5 0.060(8) 0.032(7) 0.025(6) 0.002(5) 0.008(5) -0.009(6)
O1 0.031(4) 0.032(4) 0.025(4) -0.003(4) 0.006(3) 0.005(3)
O2 0.045(5) 0.028(4) 0.021(4) -0.004(3) -0.002(4) 0.002(4)
C6 0.035(6) 0.026(5) 0.027(5) -0.007(5) 0.002(5) 0.003(4)
C7 0.038(7) 0.040(7) 0.047(7) -0.007(7) -0.002(6) 0.007(6)
C8 0.027(5) 0.011(4) 0.029(5) -0.002(4) 0.007(4) 0.003(3)
C9 0.026(5) 0.024(5) 0.027(5) -0.005(5) 0.004(5) 0.003(4)
C10 0.031(6) 0.020(5) 0.025(5) -0.001(4) 0.002(4) 0.002(5)
C11 0.034(6) 0.018(5) 0.019(4) 0.000(4) 0.003(5) 0.001(4)
C12 0.020(5) 0.020(5) 0.028(5) 0.001(4) 0.000(4) -0.004(4)
C13 0.022(5) 0.029(6) 0.038(6) -0.004(5) 0.006(5) 0.001(4)
C14 0.039(7) 0.039(7) 0.025(5) -0.016(5) 0.007(5) -0.001(5)
C15 0.037(7) 0.036(7) 0.037(6) -0.011(5) 0.007(5) -0.007(6)
C16 0.041(7) 0.019(5) 0.032(6) 0.004(4) 0.006(5) -0.005(5)
C17 0.036(6) 0.032(6) 0.026(5) 0.007(5) 0.001(4) 0.008(5)
P1 0.0367(14) 0.0222(13) 0.0191(12) -0.0013(10) 0.0033(12) 0.0002(13)
F1 0.057(5) 0.039(4) 0.021(3) 0.005(3) 0.008(3) 0.007(4)
F2 0.055(5) 0.041(4) 0.023(3) 0.007(3) 0.002(3) -0.002(4)
F3 0.052(5) 0.049(5) 0.037(4) -0.005(4) 0.005(3) -0.020(4)
F4 0.045(4) 0.039(4) 0.041(4) -0.014(3) 0.005(3) -0.011(3)
F5 0.042(4) 0.034(4) 0.043(4) -0.007(3) 0.002(3) 0.010(3)
F6 0.055(5) 0.031(4) 0.038(4) -0.005(3) 0.010(3) 0.012(3)
C1X 0.098(17) 0.041(10) 0.39(5) 0.096(18) 0.17(3) 0.046(11)
Cl1X 0.114(4) 0.085(3) 0.050(2) -0.028(2) -0.006(3) 0.002(3)
Cl2X 0.085(3) 0.043(2) 0.128(5) 0.018(3) 0.045(3) 0.010(2)

loop_
_atom_type_symbol
_atom_type_description
_atom_type_scat_dispersion_real
_atom_type_scat_dispersion_imag
_atom_type_scat_source
C C 0.0033 0.0016 'International Tables Vol C Tables 4.2.6.8 and 6.1.1.4'
H H 0.0000 0.0000 'International Tables Vol C Tables 4.2.6.8 and 6.1.1.4'
Cl Cl 0.1484 0.1585 'International Tables Vol C Tables 4.2.6.8 and 6.1.1.4'
F F 0.0171 0.0103 'International Tables Vol C Tables 4.2.6.8 and 6.1.1.4'
Ir Ir -1.4442 7.9887 'International Tables Vol C Tables 4.2.6.8 and 6.1.1.4'
N N 0.0061 0.0033 'International Tables Vol C Tables 4.2.6.8 and 6.1.1.4'
O O 0.0106 0.0060 'International Tables Vol C Tables 4.2.6.8 and 6.1.1.4'
P P 0.1023 0.0942 'International Tables Vol C Tables 4.2.6.8 and 6.1.1.4'

loop_
_diffrn_orient_matrix_type
_diffrn_orient_matrix_UB_11
_diffrn_orient_matrix_UB_12
_diffrn_orient_matrix_UB_13
_diffrn_orient_matrix_UB_21
_diffrn_orient_matrix_UB_22
_diffrn_orient_matrix_UB_23
_diffrn_orient_matrix_UB_31
_diffrn_orient_matrix_UB_32
_diffrn_orient_matrix_UB_33
'Bruker .p4p convention for domain 1' -4.2214151e-03 -3.7406277e-02 5.1172476e-02 -8.2501426e-02 6.9923433e-03 -6.1839907e-03 -5.3225462e-03 -7.8716248e-02 -2.4866687e-02
'Bruker .p4p convention for domain 2' 4.1914941e-03 3.7406947e-02 5.1697068e-02 8.2498521e-02 -7.0439498e-03 4.1248114e-03 5.3908932e-03 7.8711331e-02 -2.4199495e-02

loop_
_geom_angle_atom_site_label_1
_geom_angle_atom_site_label_2
_geom_angle_atom_site_label_3
_geom_angle
C1 Ir1 C8 95.2(4)
C1 Ir1 C9 113.7(5)
C8 Ir1 C9 39.2(4)
C1 Ir1 C12 112.5(4)
C8 Ir1 C12 39.7(4)
C9 Ir1 C12 66.2(4)
C1 Ir1 O2 86.2(4)
C8 Ir1 O2 148.8(4)
C9 Ir1 O2 112.4(4)
C12 Ir1 O2 160.5(4)
C1 Ir1 O1 87.3(4)
C8 Ir1 O1 151.6(4)
C9 Ir1 O1 157.7(4)
C12 Ir1 O1 113.8(4)
O2 Ir1 O1 59.5(3)
C1 Ir1 C10 152.5(5)
C8 Ir1 C10 64.9(4)
C9 Ir1 C10 38.9(4)
C12 Ir1 C10 65.0(4)
O2 Ir1 C10 101.1(4)
O1 Ir1 C10 119.4(4)
C1 Ir1 C11 151.4(4)
C8 Ir1 C11 64.7(4)
C9 Ir1 C11 64.1(4)
C12 Ir1 C11 39.1(4)
O2 Ir1 C11 121.7(4)
O1 Ir1 C11 101.1(3)
C10 Ir1 C11 37.0(3)
C1 Ir1 C6 85.6(4)
C8 Ir1 C6 178.0(4)
C9 Ir1 C6 138.8(4)
C12 Ir1 C6 141.5(4)
O2 Ir1 C6 29.4(3)
O1 Ir1 C6 30.2(3)
C10 Ir1 C6 113.7(4)
C11 Ir1 C6 115.2(4)
N2 C1 N1 104.3(9)
N2 C1 Ir1 127.9(9)
N1 C1 Ir1 127.7(8)
C1 N1 C2 111.1(10)
C1 N1 C4 125.9(9)
C2 N1 C4 123.0(10)
C3 C2 N1 106.9(12)
C3 C2 H2 126.5
N1 C2 H2 126.5
C2 C3 N2 106.6(11)
C2 C3 H3 126.7
N2 C3 H3 126.7
C1 N2 C3 111.0(10)
C1 N2 C5 125.4(10)
C3 N2 C5 123.5(10)
N1 C4 H4A 109.5
N1 C4 H4B 109.5
H4A C4 H4B 109.5
N1 C4 H4C 109.5
H4A C4 H4C 109.5
H4B C4 H4C 109.5
N2 C5 H5A 109.5
N2 C5 H5B 109.5
H5A C5 H5B 109.5
N2 C5 H5C 109.5
H5A C5 H5C 109.5
H5B C5 H5C 109.5
C6 O1 Ir1 91.6(6)
C6 O2 Ir1 92.9(7)
O2 C6 O1 115.9(10)
O2 C6 C7 122.6(11)
O1 C6 C7 121.5(11)
O2 C6 Ir1 57.7(6)
O1 C6 Ir1 58.3(5)
C7 C6 Ir1 178.9(9)
C6 C7 H7A 109.5
C6 C7 H7B 109.5
H7A C7 H7B 109.5
C6 C7 H7C 109.5
H7A C7 H7C 109.5
H7B C7 H7C 109.5
C9 C8 C12 108.4(9)
C9 C8 C13 126.0(10)
C12 C8 C13 125.6(10)
C9 C8 Ir1 70.5(6)
C12 C8 Ir1 70.5(6)
C13 C8 Ir1 125.9(7)
C8 C9 C10 108.1(9)
C8 C9 C14 127.0(10)
C10 C9 C14 124.4(10)
C8 C9 Ir1 70.3(6)
C10 C9 Ir1 73.5(6)
C14 C9 Ir1 128.0(8)
C11 C10 C9 107.8(10)
C11 C10 C15 128.4(11)
C9 C10 C15 123.8(10)
C11 C10 Ir1 71.6(6)
C9 C10 Ir1 67.6(6)
C15 C10 Ir1 126.8(8)
C10 C11 C12 109.3(10)
C10 C11 C16 127.0(10)
C12 C11 C16 123.6(9)
C10 C11 Ir1 71.4(6)
C12 C11 Ir1 67.6(6)
C16 C11 Ir1 124.7(7)
C8 C12 C11 106.1(9)
C8 C12 C17 127.5(10)
C11 C12 C17 125.5(10)
C8 C12 Ir1 69.8(6)
C11 C12 Ir1 73.3(6)
C17 C12 Ir1 129.7(8)
C8 C13 H13A 109.5
C8 C13 H13B 109.5
H13A C13 H13B 109.5
C8 C13 H13C 109.5
H13A C13 H13C 109.5
H13B C13 H13C 109.5
C9 C14 H14A 109.5
C9 C14 H14B 109.5
H14A C14 H14B 109.5
C9 C14 H14C 109.5
H14A C14 H14C 109.5
H14B C14 H14C 109.5
C10 C15 H15A 109.5
C10 C15 H15B 109.5
H15A C15 H15B 109.5
C10 C15 H15C 109.5
H15A C15 H15C 109.5
H15B C15 H15C 109.5
C11 C16 H16A 109.5
C11 C16 H16B 109.5
H16A C16 H16B 109.5
C11 C16 H16C 109.5
H16A C16 H16C 109.5
H16B C16 H16C 109.5
C12 C17 H17A 109.5
C12 C17 H17B 109.5
H17A C17 H17B 109.5
C12 C17 H17C 109.5
H17A C17 H17C 109.5
H17B C17 H17C 109.5
F3 P1 F6 89.9(5)
F3 P1 F5 91.0(5)
F6 P1 F5 179.0(5)
F3 P1 F2 89.8(4)
F6 P1 F2 89.6(4)
F5 P1 F2 90.4(4)
F3 P1 F4 179.6(5)
F6 P1 F4 89.8(4)
F5 P1 F4 89.3(4)
F2 P1 F4 89.9(4)
F3 P1 F1 89.9(4)
F6 P1 F1 90.1(4)
F5 P1 F1 89.9(4)
F2 P1 F1 179.6(5)
F4 P1 F1 90.3(4)
Cl1X C1X Cl2X 118.8(12)
Cl1X C1X H1X1 107.6
Cl2X C1X H1X1 107.6
Cl1X C1X H1X2 107.6
Cl2X C1X H1X2 107.6
H1X1 C1X H1X2 107.0

loop_
_geom_bond_atom_site_label_1
_geom_bond_atom_site_label_2
_geom_bond_distance
Ir1 C1 2.043(11)
Ir1 C8 2.134(10)
Ir1 C9 2.136(10)
Ir1 C12 2.143(10)
Ir1 O2 2.162(8)
Ir1 O1 2.173(7)
Ir1 C10 2.216(10)
Ir1 C11 2.219(10)
Ir1 C6 2.554(11)
C1 N2 1.350(14)
C1 N1 1.362(15)
N1 C2 1.378(15)
N1 C4 1.473(14)
C2 C3 1.343(17)
C2 H2 0.9500
C3 N2 1.391(14)
C3 H3 0.9500
N2 C5 1.457(15)
C4 H4A 0.9800
C4 H4B 0.9800
C4 H4C 0.9800
C5 H5A 0.9800
C5 H5B 0.9800
C5 H5C 0.9800
O1 C6 1.284(14)
O2 C6 1.254(14)
C6 C7 1.479(16)
C7 H7A 0.9800
C7 H7B 0.9800
C7 H7C 0.9800
C8 C9 1.431(15)
C8 C12 1.451(14)
C8 C13 1.504(14)
C9 C10 1.452(16)
C9 C14 1.504(16)
C10 C11 1.408(13)
C10 C15 1.504(16)
C11 C12 1.462(14)
C11 C16 1.509(15)
C12 C17 1.472(15)
C13 H13A 0.9800
C13 H13B 0.9800
C13 H13C 0.9800
C14 H14A 0.9800
C14 H14B 0.9800
C14 H14C 0.9800
C15 H15A 0.9800
C15 H15B 0.9800
C15 H15C 0.9800
C16 H16A 0.9800
C16 H16B 0.9800
C16 H16C 0.9800
C17 H17A 0.9800
C17 H17B 0.9800
C17 H17C 0.9800
P1 F3 1.596(8)
P1 F6 1.596(7)
P1 F5 1.601(8)
P1 F2 1.601(8)
P1 F4 1.603(8)
P1 F1 1.617(7)
C1X Cl1X 1.62(3)
C1X Cl2X 1.784(19)
C1X H1X1 0.9900
C1X H1X2 0.9900

loop_
_geom_torsion_atom_site_label_1
_geom_torsion_atom_site_label_2
_geom_torsion_atom_site_label_3
_geom_torsion_atom_site_label_4
_geom_torsion
C8 Ir1 C1 N2 89.2(11)
C9 Ir1 C1 N2 53.4(12)
C12 Ir1 C1 N2 126.2(10)
O2 Ir1 C1 N2 -59.5(11)
O1 Ir1 C1 N2 -119.1(11)
C10 Ir1 C1 N2 47.6(16)
C11 Ir1 C1 N2 132.4(10)
C6 Ir1 C1 N2 -88.9(11)
C8 Ir1 C1 N1 -93.5(11)
C9 Ir1 C1 N1 -129.3(10)
C12 Ir1 C1 N1 -56.5(12)
O2 Ir1 C1 N1 117.8(11)
O1 Ir1 C1 N1 58.2(10)
C10 Ir1 C1 N1 -135.1(10)
C11 Ir1 C1 N1 -50.3(16)
C6 Ir1 C1 N1 88.4(11)
N2 C1 N1 C2 -2.4(13)
Ir1 C1 N1 C2 179.9(9)
N2 C1 N1 C4 179.6(10)
Ir1 C1 N1 C4 1.8(17)
C1 N1 C2 C3 1.7(15)
C4 N1 C2 C3 179.9(11)
N1 C2 C3 N2 -0.3(14)
N1 C1 N2 C3 2.1(13)
Ir1 C1 N2 C3 179.9(9)
N1 C1 N2 C5 179.0(11)
Ir1 C1 N2 C5 -3.2(18)
C2 C3 N2 C1 -1.2(14)
C2 C3 N2 C5 -178.1(12)
C1 Ir1 O1 C6 85.8(7)
C8 Ir1 O1 C6 -178.1(7)
C9 Ir1 O1 C6 -75.8(12)
C12 Ir1 O1 C6 -160.8(6)
O2 Ir1 O1 C6 -1.4(6)
C10 Ir1 O1 C6 -87.2(7)
C11 Ir1 O1 C6 -121.8(7)
C1 Ir1 O2 C6 -87.7(7)
C8 Ir1 O2 C6 178.5(7)
C9 Ir1 O2 C6 158.1(7)
C12 Ir1 O2 C6 76.4(13)
O1 Ir1 O2 C6 1.4(6)
C10 Ir1 O2 C6 119.1(7)
C11 Ir1 O2 C6 85.7(7)
Ir1 O2 C6 O1 -2.3(10)
Ir1 O2 C6 C7 178.7(10)
Ir1 O1 C6 O2 2.3(10)
Ir1 O1 C6 C7 -178.7(10)
C1 Ir1 C6 O2 90.2(7)
C8 Ir1 C6 O2 -23(11)
C9 Ir1 C6 O2 -31.5(10)
C12 Ir1 C6 O2 -148.6(7)
O1 Ir1 C6 O2 -177.5(11)
C10 Ir1 C6 O2 -69.5(7)
C11 Ir1 C6 O2 -110.3(7)
C1 Ir1 C6 O1 -92.3(7)
C8 Ir1 C6 O1 154(10)
C9 Ir1 C6 O1 146.0(7)
C12 Ir1 C6 O1 29.0(9)
O2 Ir1 C6 O1 177.5(11)
C10 Ir1 C6 O1 108.0(7)
C11 Ir1 C6 O1 67.2(7)
C1 Ir1 C6 C7 -18(51)
C8 Ir1 C6 C7 -131(48)
C9 Ir1 C6 C7 -139(51)
C12 Ir1 C6 C7 104(51)
O2 Ir1 C6 C7 -108(51)
O1 Ir1 C6 C7 75(51)
C10 Ir1 C6 C7 -177(100)
C11 Ir1 C6 C7 142(51)
C1 Ir1 C8 C9 -121.9(7)
C12 Ir1 C8 C9 118.7(8)
O2 Ir1 C8 C9 -30.5(10)
O1 Ir1 C8 C9 144.0(7)
C10 Ir1 C8 C9 38.3(6)
C11 Ir1 C8 C9 79.4(6)
C6 Ir1 C8 C9 -9(11)
C1 Ir1 C8 C12 119.4(6)
C9 Ir1 C8 C12 -118.7(8)
O2 Ir1 C8 C12 -149.2(7)
O1 Ir1 C8 C12 25.3(10)
C10 Ir1 C8 C12 -80.4(6)
C11 Ir1 C8 C12 -39.3(6)
C6 Ir1 C8 C12 -127(10)
C1 Ir1 C8 C13 -1.0(10)
C9 Ir1 C8 C13 120.9(12)
C12 Ir1 C8 C13 -120.5(12)
O2 Ir1 C8 C13 90.3(11)
O1 Ir1 C8 C13 -95.1(11)
C10 Ir1 C8 C13 159.1(11)
C11 Ir1 C8 C13 -159.8(11)
C6 Ir1 C8 C13 112(10)
C12 C8 C9 C10 -3.6(12)
C13 C8 C9 C10 175.0(9)
Ir1 C8 C9 C10 -64.3(7)
C12 C8 C9 C14 -176.0(10)
C13 C8 C9 C14 2.6(17)
Ir1 C8 C9 C14 123.4(12)
C12 C8 C9 Ir1 60.6(7)
C13 C8 C9 Ir1 -120.8(10)
C1 Ir1 C9 C8 67.5(7)
C12 Ir1 C9 C8 -37.7(6)
O2 Ir1 C9 C8 163.4(5)
O1 Ir1 C9 C8 -132.7(9)
C10 Ir1 C9 C8 -116.8(9)
C11 Ir1 C9 C8 -81.0(6)
C6 Ir1 C9 C8 179.5(6)
C1 Ir1 C9 C10 -175.7(6)
C8 Ir1 C9 C10 116.8(9)
C12 Ir1 C9 C10 79.0(6)
O2 Ir1 C9 C10 -79.8(7)
O1 Ir1 C9 C10 -15.9(14)
C11 Ir1 C9 C10 35.8(6)
C6 Ir1 C9 C10 -63.7(9)
C1 Ir1 C9 C14 -54.6(11)
C8 Ir1 C9 C14 -122.1(13)
C12 Ir1 C9 C14 -159.9(11)
O2 Ir1 C9 C14 41.3(11)
O1 Ir1 C9 C14 105.2(12)
C10 Ir1 C9 C14 121.1(13)
C11 Ir1 C9 C14 156.9(11)
C6 Ir1 C9 C14 57.4(12)
C8 C9 C10 C11 1.6(12)
C14 C9 C10 C11 174.3(11)
Ir1 C9 C10 C11 -60.6(8)
C8 C9 C10 C15 -177.6(10)
C14 C9 C10 C15 -5.0(18)
Ir1 C9 C10 C15 120.2(11)
C8 C9 C10 Ir1 62.2(7)
C14 C9 C10 Ir1 -125.2(11)
C1 Ir1 C10 C11 127.6(9)
C8 Ir1 C10 C11 80.6(7)
C9 Ir1 C10 C11 119.1(10)
C12 Ir1 C10 C11 36.6(6)
O2 Ir1 C10 C11 -128.9(7)
O1 Ir1 C10 C11 -67.8(7)
C6 Ir1 C10 C11 -101.0(7)
C1 Ir1 C10 C9 8.5(12)
C8 Ir1 C10 C9 -38.5(6)
C12 Ir1 C10 C9 -82.5(7)
O2 Ir1 C10 C9 112.0(6)
O1 Ir1 C10 C9 173.1(6)
C11 Ir1 C10 C9 -119.1(10)
C6 Ir1 C10 C9 139.9(6)
C1 Ir1 C10 C15 -107.8(12)
C8 Ir1 C10 C15 -154.8(11)
C9 Ir1 C10 C15 -116.3(12)
C12 Ir1 C10 C15 161.2(11)
O2 Ir1 C10 C15 -4.3(10)
O1 Ir1 C10 C15 56.8(10)
C11 Ir1 C10 C15 124.6(13)
C6 Ir1 C10 C15 23.6(11)
C9 C10 C11 C12 1.0(12)
C15 C10 C11 C12 -179.8(11)
Ir1 C10 C11 C12 -57.0(7)
C9 C10 C11 C16 177.9(10)
C15 C10 C11 C16 -3(2)
Ir1 C10 C11 C16 119.9(11)
C9 C10 C11 Ir1 58.0(7)
C15 C10 C11 Ir1 -122.8(12)
C1 Ir1 C11 C10 -130.2(9)
C8 Ir1 C11 C10 -81.3(7)
C9 Ir1 C11 C10 -37.6(7)
C12 Ir1 C11 C10 -121.1(9)
O2 Ir1 C11 C10 63.8(8)
O1 Ir1 C11 C10 124.7(7)
C6 Ir1 C11 C10 96.5(7)
C1 Ir1 C11 C12 -9.1(11)
C8 Ir1 C11 C12 39.9(6)
C9 Ir1 C11 C12 83.5(6)
O2 Ir1 C11 C12 -175.1(5)
O1 Ir1 C11 C12 -114.2(6)
C10 Ir1 C11 C12 121.1(9)
C6 Ir1 C11 C12 -142.4(6)
C1 Ir1 C11 C16 107.2(12)
C8 Ir1 C11 C16 156.1(10)
C9 Ir1 C11 C16 -160.3(10)
C12 Ir1 C11 C16 116.2(11)
O2 Ir1 C11 C16 -58.9(9)
O1 Ir1 C11 C16 2.1(9)
C10 Ir1 C11 C16 -122.6(12)
C6 Ir1 C11 C16 -26.1(10)
C9 C8 C12 C11 4.2(11)
C13 C8 C12 C11 -174.5(9)
Ir1 C8 C12 C11 64.8(7)
C9 C8 C12 C17 174.3(10)
C13 C8 C12 C17 -4.4(17)
Ir1 C8 C12 C17 -125.1(12)
C9 C8 C12 Ir1 -60.6(7)
C13 C8 C12 Ir1 120.8(9)
C10 C11 C12 C8 -3.2(12)
C16 C11 C12 C8 179.8(9)
Ir1 C11 C12 C8 -62.5(7)
C10 C11 C12 C17 -173.5(11)
C16 C11 C12 C17 9.5(17)
Ir1 C11 C12 C17 127.2(11)
C10 C11 C12 Ir1 59.3(8)
C16 C11 C12 Ir1 -117.7(10)
C1 Ir1 C12 C8 -69.8(7)
C9 Ir1 C12 C8 37.3(6)
O2 Ir1 C12 C8 127.4(10)
O1 Ir1 C12 C8 -167.2(5)
C10 Ir1 C12 C8 80.2(6)
C11 Ir1 C12 C8 114.8(8)
C6 Ir1 C12 C8 177.4(6)
C1 Ir1 C12 C11 175.3(6)
C8 Ir1 C12 C11 -114.8(8)
C9 Ir1 C12 C11 -77.6(6)
O2 Ir1 C12 C11 12.6(14)
O1 Ir1 C12 C11 78.0(6)
C10 Ir1 C12 C11 -34.7(6)
C6 Ir1 C12 C11 62.6(8)
C1 Ir1 C12 C17 52.7(11)
C8 Ir1 C12 C17 122.5(12)
C9 Ir1 C12 C17 159.8(11)
O2 Ir1 C12 C17 -110.1(13)
O1 Ir1 C12 C17 -44.6(11)
C10 Ir1 C12 C17 -157.3(11)
C11 Ir1 C12 C17 -122.6(12)
C6 Ir1 C12 C17 -60.1(12)
